data_7235774
loop_
_publ_author_name
'Choi, Aram'
'Kim, Yun Kyeong'
'Kim, Tae Kyung'
'Kwon, Mi-Sook'
'Lee, Kyu Tae'
'Moon, Hoi Ri'

_publ_section_title
;
 4,4&#x2032;-Biphenyldicarboxylate sodium coordination compounds as anodes
 for Na-ion batteries
;
_journal_issue 36
_journal_name_full 'J. Mater. Chem. A'
_journal_page_first 14986
_journal_paper_doi 10.1039/C4TA02424A
_journal_volume 2
_journal_year 2014
_chemical_formula_sum 'C14 H9 N0 Na O4'
_chemical_formula_weight 264.2
_space_group_IT_number 2
_space_group_name_Hall '-P 1'
_space_group_name_H-M_alt 'P -1'
_symmetry_cell_setting triclinic
_symmetry_Int_Tables_number 2
_symmetry_space_group_name_Hall '-P 1'
_symmetry_space_group_name_H-M 'P -1'
_atom_sites_solution_hydrogens geom
_atom_sites_solution_primary direct
_atom_sites_solution_secondary difmap
_audit_conform_dict_location ftp://ftp.iucr.org/pub/cif_core.dic
_audit_conform_dict_name cif_core.dic
_audit_conform_dict_version 2.3
_audit_creation_date 2013-06-12T15:50:48-00:00
_audit_creation_method 'WinGX routine CIF_UPDATE'
_cell_angle_alpha 89.55(3)
_cell_angle_beta 84.39(3)
_cell_angle_gamma 88.78(3)
_cell_formula_units_Z 2
_cell_length_a 3.6550(7)
_cell_length_b 11.214(2)
_cell_length_c 12.985(3)
_cell_measurement_temperature 100(2)
_cell_volume 529.54(19)
_computing_structure_refinement 'SHELXL-97 (Sheldrick, 1997)'
_diffrn_ambient_temperature 100(2)
_diffrn_measured_fraction_theta_full 0.932
_diffrn_measured_fraction_theta_max 0.912
_diffrn_radiation_monochromator graphite
_diffrn_radiation_wavelength 0.69999
_diffrn_reflns_av_R_equivalents 0.0307
_diffrn_reflns_av_unetI/netI 0.0401
_diffrn_reflns_limit_h_max 5
_diffrn_reflns_limit_h_min -5
_diffrn_reflns_limit_k_max 15
_diffrn_reflns_limit_k_min -15
_diffrn_reflns_limit_l_max 18
_diffrn_reflns_limit_l_min -18
_diffrn_reflns_number 5622
_diffrn_reflns_theta_full 25
_diffrn_reflns_theta_max 29.55
_diffrn_reflns_theta_min 1.55
_exptl_absorpt_coefficient_mu 0.156
_exptl_absorpt_correction_type none
_exptl_crystal_colour colorless
_exptl_crystal_density_diffrn 1.657
_exptl_crystal_density_method 'not measured'
_exptl_crystal_description plate
_exptl_crystal_F_000 272
_exptl_crystal_size_max 0.1
_exptl_crystal_size_mid 0.1
_exptl_crystal_size_min 0.05
_refine_diff_density_max 0.533
_refine_diff_density_min -0.887
_refine_diff_density_rms 0.122
_refine_ls_extinction_method none
_refine_ls_goodness_of_fit_ref 1.002
_refine_ls_hydrogen_treatment mixed
_refine_ls_matrix_type full
_refine_ls_number_parameters 179
_refine_ls_number_reflns 2827
_refine_ls_number_restraints 0
_refine_ls_restrained_S_all 1.002
_refine_ls_R_factor_all 0.0748
_refine_ls_R_factor_gt 0.0623
_refine_ls_shift/su_max 0
_refine_ls_shift/su_mean 0
_refine_ls_structure_factor_coef Fsqd
_refine_ls_weighting_details 'calc w=1/[\s^2^(Fo^2^)+(0.1537P)^2^+0.0000P] where P=(Fo^2^+2Fc^2^)/3'
_refine_ls_weighting_scheme calc
_refine_ls_wR_factor_gt 0.172
_refine_ls_wR_factor_ref 0.1859
_reflns_number_gt 2257
_reflns_number_total 2827
_reflns_threshold_expression >2sigma(I)
_cod_data_source_file c4ta02424a1.cif
_cod_data_source_block NaMOF-HT
_cod_depositor_comments
;
The following automatic conversions were performed:

data item '_symmetry_cell_setting' value 'Triclinic' was changed to
'triclinic' in accordance with the
/home/saulius/struct/COD-crude-data/automatic-downloads/DataCite-retrospective/RSC/depositions/lib/dictionaries/cif_core.dic
dictionary named 'cif_core.dic' version 2.4.2 last updated on
2011-04-26.

Automatic conversion script
Id: cif_fix_values 6909 2019-04-08 15:41:33Z antanas 
;
_cod_original_cell_volume 529.54(18)
_cod_database_code 7235774

loop_
_symmetry_equiv_pos_as_xyz
'x, y, z'
'-x, -y, -z'

loop_
_atom_site_label
_atom_site_type_symbol
_atom_site_fract_x
_atom_site_fract_y
_atom_site_fract_z
_atom_site_U_iso_or_equiv
_atom_site_adp_type
_atom_site_occupancy
_atom_site_symmetry_multiplicity
_atom_site_calc_flag
_atom_site_refinement_flags
H44 H -0.225(7) 0.2484(17) -0.0167(18) 0.067(10) Uiso 1 1 d .
Na1 Na 0 0 0 0.0197(2) Uani 1 2 d S
Na2 Na 0.5 -0.5 0 0.0360(3) Uani 1 2 d S
O3 O -0.4737(3) 0.08330(10) -0.10091(8) 0.0181(3) Uani 1 1 d .
O4 O -0.3400(3) 0.27614(10) -0.09216(8) 0.0191(3) Uani 1 1 d .
O2 O 0.0859(3) -0.20775(10) -0.06914(8) 0.0189(3) Uani 1 1 d .
O1 O 0.0345(3) -0.40457(10) -0.08431(8) 0.0198(3) Uani 1 1 d .
C13 C -0.4110(4) -0.33488(13) -0.60368(11) 0.0167(3) Uani 1 1 d .
H13 H -0.4441 -0.4109 -0.5717 0.02 Uiso 1 1 calc R
C10 C -0.6985(4) 0.11522(13) -0.30035(11) 0.0166(3) Uani 1 1 d .
H10 H -0.7414 0.0403 -0.2672 0.02 Uiso 1 1 calc R
C12 C -0.5163(4) 0.31964(13) -0.29364(11) 0.0164(3) Uani 1 1 d .
H12 H -0.433 0.3846 -0.2563 0.02 Uiso 1 1 calc R
C4 C -0.1078(4) -0.36629(13) -0.39827(11) 0.0164(3) Uani 1 1 d .
H4 H -0.0771 -0.4329 -0.4433 0.02 Uiso 1 1 calc R
C1 C 0.0158(4) -0.30087(13) -0.11970(11) 0.0154(3) Uani 1 1 d .
C2 C -0.0817(4) -0.28334(13) -0.22844(11) 0.0156(3) Uani 1 1 d .
C8 C -0.2907(4) -0.24083(13) -0.54704(11) 0.0149(3) Uani 1 1 d .
C6 C -0.2738(4) -0.16070(13) -0.36766(11) 0.0161(3) Uani 1 1 d .
H6 H -0.3591 -0.0858 -0.3916 0.019 Uiso 1 1 calc R
C3 C -0.0379(4) -0.37946(13) -0.29534(11) 0.0168(3) Uani 1 1 d .
H3 H 0.0405 -0.4549 -0.2707 0.02 Uiso 1 1 calc R
C7 C -0.2020(4) -0.17303(13) -0.26450(11) 0.0156(3) Uani 1 1 d .
H7 H -0.2348 -0.1068 -0.2191 0.019 Uiso 1 1 calc R
C9 C -0.2312(4) -0.13053(13) -0.59700(11) 0.0157(3) Uani 1 1 d .
H9 H -0.1424 -0.0659 -0.5604 0.019 Uiso 1 1 calc R
C14 C -0.4594(4) 0.18534(13) -0.13883(11) 0.0158(3) Uani 1 1 d .
C5 C -0.2231(4) -0.25588(13) -0.43632(11) 0.0153(3) Uani 1 1 d .
C11 C -0.5664(4) 0.20844(13) -0.24581(10) 0.0150(3) Uani 1 1 d .

loop_
_atom_site_aniso_label
_atom_site_aniso_U_11
_atom_site_aniso_U_22
_atom_site_aniso_U_33
_atom_site_aniso_U_23
_atom_site_aniso_U_13
_atom_site_aniso_U_12
Na1 0.0222(5) 0.0205(5) 0.0169(4) 0.0080(4) -0.0051(3) 0.0013(3)
Na2 0.0235(5) 0.0423(7) 0.0428(6) 0.0307(5) -0.0082(4) -0.0004(4)
O3 0.0250(6) 0.0169(6) 0.0132(5) 0.0047(4) -0.0059(4) 0.0006(4)
O4 0.0285(6) 0.0179(6) 0.0122(5) 0.0027(4) -0.0096(4) -0.0011(4)
O2 0.0283(6) 0.0180(6) 0.0119(5) 0.0031(4) -0.0094(4) 0.0005(4)
O1 0.0273(6) 0.0178(6) 0.0152(5) 0.0061(4) -0.0077(4) 0.0000(4)
C13 0.0200(7) 0.0174(7) 0.0129(6) 0.0050(5) -0.0043(5) 0.0021(5)
C10 0.0193(7) 0.0184(7) 0.0121(6) 0.0052(5) -0.0035(5) 0.0022(5)
C12 0.0199(7) 0.0178(7) 0.0121(6) 0.0038(5) -0.0050(5) 0.0015(5)
C4 0.0219(7) 0.0162(7) 0.0118(6) 0.0020(5) -0.0057(5) 0.0015(5)
C1 0.0182(7) 0.0171(7) 0.0114(6) 0.0029(5) -0.0048(5) 0.0008(5)
C2 0.0175(7) 0.0187(8) 0.0113(6) 0.0055(5) -0.0049(5) 0.0004(5)
C8 0.0170(7) 0.0174(7) 0.0108(6) 0.0039(5) -0.0047(5) 0.0025(5)
C6 0.0207(7) 0.0163(7) 0.0120(6) 0.0043(5) -0.0057(5) 0.0022(5)
C3 0.0213(7) 0.0169(7) 0.0132(6) 0.0051(5) -0.0065(5) 0.0016(5)
C7 0.0203(7) 0.0155(7) 0.0115(6) 0.0021(5) -0.0054(5) 0.0013(5)
C9 0.0196(7) 0.0165(7) 0.0119(6) 0.0017(5) -0.0063(5) 0.0005(5)
C14 0.0171(7) 0.0190(7) 0.0118(6) 0.0039(5) -0.0047(5) 0.0024(5)
C5 0.0173(7) 0.0184(7) 0.0108(6) 0.0053(5) -0.0046(5) 0.0010(5)
C11 0.0170(7) 0.0175(8) 0.0109(6) 0.0039(5) -0.0039(5) 0.0019(5)

loop_
_atom_type_symbol
_atom_type_description
_atom_type_scat_dispersion_real
_atom_type_scat_dispersion_imag
_atom_type_scat_source
C C 0.0033 0.0016 'International Tables Vol C Tables 4.2.6.8 and 6.1.1.4'
H H 0 0 'International Tables Vol C Tables 4.2.6.8 and 6.1.1.4'
N N 0.0061 0.0033 'International Tables Vol C Tables 4.2.6.8 and 6.1.1.4'
Na Na 0.0362 0.0249 'International Tables Vol C Tables 4.2.6.8 and 6.1.1.4'
O O 0.0106 0.006 'International Tables Vol C Tables 4.2.6.8 and 6.1.1.4'

loop_
_geom_angle_atom_site_label_1
_geom_angle_atom_site_label_2
_geom_angle_atom_site_label_3
_geom_angle
_geom_angle_site_symmetry_1
_geom_angle_site_symmetry_3
O3 Na1 O3 180.00(6) 1_655 2_455
O3 Na1 O3 97.61(4) 1_655 .
O3 Na1 O3 82.39(4) 2_455 .
O3 Na1 O3 82.39(4) 1_655 2
O3 Na1 O3 97.61(4) 2_455 2
O3 Na1 O3 180.00(6) . 2
O3 Na1 O2 83.60(5) 1_655 2
O3 Na1 O2 96.40(5) 2_455 2
O3 Na1 O2 77.49(4) . 2
O3 Na1 O2 102.51(4) 2 2
O3 Na1 O2 96.40(5) 1_655 .
O3 Na1 O2 83.60(5) 2_455 .
O3 Na1 O2 102.51(4) . .
O3 Na1 O2 77.49(4) 2 .
O2 Na1 O2 180.00(5) 2 .
O3 Na1 Na1 138.62(3) 1_655 1_455
O3 Na1 Na1 41.38(3) 2_455 1_455
O3 Na1 Na1 41.01(3) . 1_455
O3 Na1 Na1 138.99(3) 2 1_455
O2 Na1 Na1 85.95(4) 2 1_455
O2 Na1 Na1 94.05(4) . 1_455
O3 Na1 Na1 41.38(3) 1_655 1_655
O3 Na1 Na1 138.62(3) 2_455 1_655
O3 Na1 Na1 138.99(3) . 1_655
O3 Na1 Na1 41.01(3) 2 1_655
O2 Na1 Na1 94.05(4) 2 1_655
O2 Na1 Na1 85.95(4) . 1_655
Na1 Na1 Na1 180 1_455 1_655
O1 Na2 O1 180.00(6) 2_645 .
O1 Na2 O1 100.38(4) 2_645 2_545
O1 Na2 O1 79.62(4) . 2_545
O1 Na2 O1 79.62(4) 2_645 1_655
O1 Na2 O1 100.38(4) . 1_655
O1 Na2 O1 180 2_545 1_655
O1 Na2 O4 71.28(4) 2_645 1_645
O1 Na2 O4 108.72(4) . 1_645
O1 Na2 O4 84.89(4) 2_545 1_645
O1 Na2 O4 95.11(4) 1_655 1_645
O1 Na2 O4 108.72(4) 2_645 2
O1 Na2 O4 71.28(4) . 2
O1 Na2 O4 95.11(4) 2_545 2
O1 Na2 O4 84.89(4) 1_655 2
O4 Na2 O4 180 1_645 2
O1 Na2 Na2 139.54(3) 2_645 1_455
O1 Na2 Na2 40.46(3) . 1_455
O1 Na2 Na2 39.16(3) 2_545 1_455
O1 Na2 Na2 140.84(3) 1_655 1_455
O4 Na2 Na2 98.47(4) 1_645 1_455
O4 Na2 Na2 81.53(4) 2 1_455
O1 Na2 Na2 40.46(3) 2_645 1_655
O1 Na2 Na2 139.54(3) . 1_655
O1 Na2 Na2 140.84(3) 2_545 1_655
O1 Na2 Na2 39.16(3) 1_655 1_655
O4 Na2 Na2 81.53(4) 1_645 1_655
O4 Na2 Na2 98.47(4) 2 1_655
Na2 Na2 Na2 180 1_455 1_655
C14 O3 Na1 125.56(10) . 1_455
C14 O3 Na1 122.87(10) . .
Na1 O3 Na1 97.61(4) 1_455 .
C14 O4 Na2 147.56(9) . 1_465
C1 O2 Na1 157.62(9) . .
C1 O1 Na2 130.12(10) . .
C1 O1 Na2 121.32(10) . 1_455
Na2 O1 Na2 100.38(4) . 1_455
C12 C13 C8 121.28(13) 2_454 .
C11 C10 C9 120.61(13) . 2_454
C13 C12 C11 119.73(14) 2_454 .
C3 C4 C5 120.74(14) . .
O1 C1 O2 123.59(13) . .
O1 C1 C2 118.85(14) . .
O2 C1 C2 117.53(13) . .
C3 C2 C7 119.63(13) . .
C3 C2 C1 118.27(12) . .
C7 C2 C1 122.07(14) . .
C13 C8 C9 118.36(12) . .
C13 C8 C5 121.42(14) . .
C9 C8 C5 120.21(14) . .
C5 C6 C7 121.41(13) . .
C2 C3 C4 120.48(13) . .
C6 C7 C2 119.56(14) . .
C10 C9 C8 120.47(14) 2_454 .
O3 C14 O4 123.40(13) . .
O3 C14 C11 120.64(14) . .
O4 C14 C11 115.90(13) . .
C6 C5 C4 118.16(12) . .
C6 C5 C8 120.95(13) . .
C4 C5 C8 120.89(14) . .
C10 C11 C12 119.49(12) . .
C10 C11 C14 119.05(13) . .
C12 C11 C14 121.36(13) . .

loop_
_geom_bond_atom_site_label_1
_geom_bond_atom_site_label_2
_geom_bond_distance
_geom_bond_site_symmetry_2
Na1 O3 2.4195(14) 1_655
Na1 O3 2.4195(14) 2_455
Na1 O3 2.4378(13) .
Na1 O3 2.4378(13) 2
Na1 O2 2.5057(13) 2
Na1 O2 2.5057(13) .
Na1 Na1 3.6550(7) 1_455
Na1 Na1 3.6550(7) 1_655
Na2 O1 2.3465(13) 2_645
Na2 O1 2.3465(13) .
Na2 O1 2.4111(14) 2_545
Na2 O1 2.4111(14) 1_655
Na2 O4 2.8150(14) 1_645
Na2 O4 2.8150(14) 2
Na2 Na2 3.6550(7) 1_455
Na2 Na2 3.6550(7) 1_655
O3 C14 1.2422(17) .
O3 Na1 2.4195(14) 1_455
O4 C14 1.2941(19) .
O4 Na2 2.8150(14) 1_465
O2 C1 1.2816(19) .
O1 C1 1.2500(17) .
O1 Na2 2.4111(14) 1_455
C13 C12 1.3932(18) 2_454
C13 C8 1.393(2) .
C10 C11 1.388(2) .
C10 C9 1.3905(18) 2_454
C12 C13 1.3932(18) 2_454
C12 C11 1.3963(19) .
C4 C3 1.3913(18) .
C4 C5 1.4012(19) .
C1 C2 1.5002(18) .
C2 C3 1.386(2) .
C2 C7 1.3967(18) .
C8 C9 1.403(2) .
C8 C5 1.4902(19) .
C6 C5 1.394(2) .
C6 C7 1.3952(17) .
C9 C10 1.3905(18) 2_454
C14 C11 1.4987(18) .
